data_4106715
loop_
_publ_author_name
'Nathalie Busschaert'
'Marco Wenzel'
'Mark E. Light'
'Paulina Iglesias-Hern\'andez'
'Ricardo P\'erez-Tom\'as'
'Philip A. Gale'

_publ_contact_author_email philip.gale@soton.ac.uk
_publ_contact_author_name 'Gale, Philip'
_publ_section_title
;
 Structure-Activity Relationships in Tripodal Transmembrane Anion
 Transporters: The Effect of Fluorination
;
_journal_name_full 'Journal of the American Chemical Society'
_journal_page_first 14136
_journal_page_last 14148
_journal_paper_doi 10.1021/ja205884y
_journal_volume 133
_journal_year 2011
_chemical_formula_moiety 'C27 H18 F15 N7 S3, 2(C16 H36 N), C6 H14, O4 S '
_chemical_formula_sum 'C65 H104 F15 N9 O4 S4'
_chemical_formula_weight 1488.85
_chemical_name_systematic
;
 ?
;
_space_group_IT_number 13
_symmetry_cell_setting monoclinic
_symmetry_space_group_name_Hall '-P 2yac'
_symmetry_space_group_name_H-M 'P 1 2/n 1'
_atom_sites_solution_hydrogens geom
_atom_sites_solution_primary direct
_atom_sites_solution_secondary difmap
_audit_creation_method SHELXL-97
_cell_angle_alpha 90.00
_cell_angle_beta 103.9150(10)
_cell_angle_gamma 90.00
_cell_formula_units_Z 4
_cell_length_a 22.5108(2)
_cell_length_b 12.6543(2)
_cell_length_c 27.6850(4)
_cell_measurement_reflns_used 17598
_cell_measurement_temperature 120(2)
_cell_measurement_theta_max 27.485
_cell_measurement_theta_min 2.910
_cell_volume 7654.87(18)
_computing_cell_refinement 'DENZO (Otwinowski & Minor, 1997) & COLLECT (Hooft, R.W.W., 1998)'
_computing_data_collection 'COLLECT (Hooft, R.W.W., 1998)'
_computing_data_reduction 'DENZO (Otwinowski & Minor, 1997) & COLLECT (Hooft, R.W.W., 1998)'
_computing_publication_material 'WINGX (Farrugia, 1998)'
_computing_structure_refinement 'SHELXL-97 (Sheldrick, 2008)'
_computing_structure_solution 'SHELXS-97 (Sheldrick, 1997)'
_diffrn_ambient_temperature 120(2)
_diffrn_detector_area_resol_mean '4096x4096pixels / 62x62mm'
_diffrn_measured_fraction_theta_full 0.995
_diffrn_measured_fraction_theta_max 0.995
_diffrn_measurement_device_type 'Bruker-Nonius APEX II CCD camera on \k-goniostat'
_diffrn_measurement_method '\f & \w scans'
_diffrn_radiation_monochromator '10cm confocal mirrors'
_diffrn_radiation_source 'Bruker-Nonius FR591 rotating anode'
_diffrn_radiation_type MoK\a
_diffrn_radiation_wavelength 0.71073
_diffrn_reflns_av_R_equivalents 0.0701
_diffrn_reflns_av_sigmaI/netI 0.0367
_diffrn_reflns_limit_h_max 26
_diffrn_reflns_limit_h_min -26
_diffrn_reflns_limit_k_max 15
_diffrn_reflns_limit_k_min -15
_diffrn_reflns_limit_l_max 32
_diffrn_reflns_limit_l_min -32
_diffrn_reflns_number 115284
_diffrn_reflns_theta_full 25.03
_diffrn_reflns_theta_max 25.03
_diffrn_reflns_theta_min 3.03
_exptl_absorpt_coefficient_mu 0.210
_exptl_absorpt_correction_T_max 0.7456
_exptl_absorpt_correction_T_min 0.6021
_exptl_absorpt_correction_type multi-scan
_exptl_absorpt_process_details 'SADABS 2007/2 (Sheldrick, G.M., 2007)'
_exptl_crystal_colour colorless
_exptl_crystal_density_diffrn 1.292
_exptl_crystal_description block
_exptl_crystal_F_000 3152
_exptl_crystal_size_max 0.3
_exptl_crystal_size_mid 0.2
_exptl_crystal_size_min 0.1
_refine_diff_density_max 0.893
_refine_diff_density_min -0.689
_refine_diff_density_rms 0.176
_refine_ls_extinction_coef 0.0124(7)
_refine_ls_extinction_expression Fc^*^=kFc[1+0.001xFc^2^\l^3^/sin(2\q)]^-1/4^
_refine_ls_extinction_method SHELXL
_refine_ls_goodness_of_fit_ref 1.171
_refine_ls_hydrogen_treatment constr
_refine_ls_matrix_type full
_refine_ls_number_parameters 912
_refine_ls_number_reflns 13458
_refine_ls_number_restraints 1
_refine_ls_restrained_S_all 1.171
_refine_ls_R_factor_all 0.0970
_refine_ls_R_factor_gt 0.0782
_refine_ls_shift/su_max 0.009
_refine_ls_shift/su_mean 0.001
_refine_ls_structure_factor_coef Fsqd
_refine_ls_weighting_details 'calc w=1/[\s^2^(Fo^2^)+(0.0886P)^2^+9.0782P] where P=(Fo^2^+2Fc^2^)/3'
_refine_ls_weighting_scheme calc
_refine_ls_wR_factor_gt 0.1888
_refine_ls_wR_factor_ref 0.2084
_reflns_number_gt 10791
_reflns_number_total 13458
_reflns_threshold_expression >2\s(I)
_cod_data_source_file ja205884y_si_001_09.cif
_cod_data_source_block 2010mw0007
_cod_original_sg_symbol_H-M 'P 2/n'
_cod_database_code 4106715

loop_
_symmetry_equiv_pos_as_xyz
'x, y, z'
'-x+1/2, y, -z+1/2'
'-x, -y, -z'
'x-1/2, -y, z-1/2'

loop_
_atom_site_label
_atom_site_type_symbol
_atom_site_fract_x
_atom_site_fract_y
_atom_site_fract_z
_atom_site_U_iso_or_equiv
_atom_site_adp_type
_atom_site_occupancy
_atom_site_symmetry_multiplicity
_atom_site_calc_flag
_atom_site_refinement_flags
_atom_site_disorder_assembly
_atom_site_disorder_group
C1 C 0.76116(17) 0.1176(3) 0.37310(13) 0.0462(8) Uani 1 1 d . . .
H1A H 0.7906 0.0848 0.4004 0.055 Uiso 1 1 calc R . .
H1B H 0.7640 0.0829 0.3425 0.055 Uiso 1 1 calc R . .
C2 C 0.69718(17) 0.1030(3) 0.38085(13) 0.0460(8) Uani 1 1 d . . .
H2A H 0.6680 0.1399 0.3548 0.055 Uiso 1 1 calc R . .
H2B H 0.6868 0.0285 0.3786 0.055 Uiso 1 1 calc R . .
C3 C 0.70628(15) 0.0863(3) 0.47055(13) 0.0416(8) Uani 1 1 d . . .
C4 C 0.72403(18) 0.0978(3) 0.56010(14) 0.0477(8) Uani 1 1 d . . .
C5 C 0.78582(18) 0.0784(3) 0.58110(14) 0.0519(9) Uani 1 1 d . . .
C6 C 0.8054(2) 0.0337(4) 0.62717(15) 0.0609(11) Uani 1 1 d . . .
C7 C 0.7634(2) 0.0076(4) 0.65425(15) 0.0674(12) Uani 1 1 d . . .
C8 C 0.7024(2) 0.0269(4) 0.63491(16) 0.0667(12) Uani 1 1 d . . .
C9 C 0.68330(19) 0.0714(3) 0.58792(15) 0.0546(9) Uani 1 1 d . . .
C10 C 0.83992(15) 0.2542(3) 0.39438(13) 0.0439(8) Uani 1 1 d . . .
H10A H 0.8518 0.3180 0.3798 0.053 Uiso 1 1 calc R . .
H10B H 0.8660 0.1971 0.3883 0.053 Uiso 1 1 calc R . .
C11 C 0.84944(16) 0.2698(3) 0.45047(13) 0.0445(8) Uani 1 1 d . . .
H11A H 0.8352 0.2075 0.4648 0.053 Uiso 1 1 calc R . .
H11B H 0.8928 0.2780 0.4655 0.053 Uiso 1 1 calc R . .
C12 C 0.84098(16) 0.4584(3) 0.46824(12) 0.0414(8) Uani 1 1 d . . .
C13 C 0.81774(15) 0.6427(3) 0.47698(13) 0.0428(8) Uani 1 1 d . . .
C14 C 0.82464(16) 0.6951(3) 0.43470(13) 0.0483(9) Uani 1 1 d . . .
C15 C 0.84346(17) 0.7987(3) 0.43625(15) 0.0525(9) Uani 1 1 d . . .
C16 C 0.85529(17) 0.8540(3) 0.48031(16) 0.0517(9) Uani 1 1 d . . .
C17 C 0.84701(16) 0.8053(3) 0.52225(14) 0.0506(9) Uani 1 1 d . . .
C18 C 0.82909(16) 0.7010(3) 0.52051(13) 0.0461(8) Uani 1 1 d . . .
C19 C 0.75649(17) 0.2725(3) 0.31989(12) 0.0455(8) Uani 1 1 d . . .
H19A H 0.7233 0.2299 0.3007 0.055 Uiso 1 1 calc R . .
H19B H 0.7903 0.2687 0.3039 0.055 Uiso 1 1 calc R . .
C20 C 0.73554(17) 0.3859(3) 0.32019(13) 0.0468(8) Uani 1 1 d . . .
H20A H 0.7679 0.4276 0.3410 0.056 Uiso 1 1 calc R . .
H20B H 0.7276 0.4140 0.2867 0.056 Uiso 1 1 calc R . .
C21 C 0.62413(17) 0.3814(3) 0.31074(13) 0.0470(8) Uani 1 1 d . . .
C22 C 0.51676(18) 0.3761(3) 0.31104(14) 0.0529(9) Uani 1 1 d . . .
C23 C 0.4914(2) 0.2777(4) 0.29810(17) 0.0659(11) Uani 1 1 d . . .
C24 C 0.4311(2) 0.2664(5) 0.2720(2) 0.0819(15) Uani 1 1 d . . .
C25 C 0.3959(2) 0.3527(6) 0.25873(18) 0.0813(16) Uani 1 1 d . . .
C26 C 0.4195(2) 0.4526(5) 0.27123(16) 0.0708(13) Uani 1 1 d . . .
C27 C 0.47941(19) 0.4629(4) 0.29709(14) 0.0552(10) Uani 1 1 d . . .
C30 C 0.58351(17) 0.7899(3) 0.45726(14) 0.0492(9) Uani 1 1 d . . .
H30A H 0.5491 0.8173 0.4323 0.059 Uiso 1 1 calc R . .
H30B H 0.6087 0.8496 0.4715 0.059 Uiso 1 1 calc R . .
C31 C 0.62049(18) 0.7201(4) 0.43181(15) 0.0568(10) Uani 1 1 d . . .
H31A H 0.6015 0.6509 0.4261 0.068 Uiso 1 1 calc R . .
H31B H 0.6613 0.7114 0.4530 0.068 Uiso 1 1 calc R . .
C32 C 0.6245(2) 0.7680(4) 0.38280(16) 0.0727(13) Uani 1 1 d . . .
H32A H 0.5838 0.7720 0.3610 0.087 Uiso 1 1 calc R . .
H32B H 0.6403 0.8394 0.3885 0.087 Uiso 1 1 calc R . .
C33 C 0.6648(3) 0.7056(8) 0.35791(19) 0.134(3) Uani 1 1 d . . .
H33A H 0.6663 0.7389 0.3271 0.201 Uiso 1 1 calc R . .
H33B H 0.6488 0.6353 0.3515 0.201 Uiso 1 1 calc R . .
H33C H 0.7053 0.7023 0.3792 0.201 Uiso 1 1 calc R . .
C34 C 0.51873(17) 0.6447(3) 0.47756(13) 0.0436(8) Uani 1 1 d . . .
H34A H 0.5444 0.5893 0.4694 0.052 Uiso 1 1 calc R . .
H34B H 0.5008 0.6178 0.5036 0.052 Uiso 1 1 calc R . .
C35 C 0.46788(17) 0.6664(3) 0.43230(14) 0.0496(9) Uani 1 1 d . . .
H35A H 0.4850 0.6917 0.4055 0.059 Uiso 1 1 calc R . .
H35B H 0.4413 0.7211 0.4399 0.059 Uiso 1 1 calc R . .
C36 C 0.43070(18) 0.5666(3) 0.41579(15) 0.0533(9) Uani 1 1 d . . .
H36A H 0.4560 0.5151 0.4042 0.064 Uiso 1 1 calc R . .
H36B H 0.4181 0.5363 0.4440 0.064 Uiso 1 1 calc R . .
C37 C 0.3752(2) 0.5898(4) 0.3750(2) 0.0766(13) Uani 1 1 d . . .
H37A H 0.3527 0.5257 0.3654 0.115 Uiso 1 1 calc R . .
H37B H 0.3877 0.6186 0.3469 0.115 Uiso 1 1 calc R . .
H37C H 0.3499 0.6400 0.3866 0.115 Uiso 1 1 calc R . .
C38 C 0.52283(17) 0.8217(3) 0.51783(15) 0.0507(9) Uani 1 1 d . . .
H38A H 0.4894 0.8447 0.4907 0.061 Uiso 1 1 calc R . .
H38B H 0.5492 0.8822 0.5283 0.061 Uiso 1 1 calc R . .
C39 C 0.4963(2) 0.7880(3) 0.56108(17) 0.0625(11) Uani 1 1 d . . .
H39A H 0.4700 0.7271 0.5514 0.075 Uiso 1 1 calc R . .
H39B H 0.5292 0.7679 0.5891 0.075 Uiso 1 1 calc R . .
C40 C 0.4596(2) 0.8777(5) 0.57632(18) 0.0766(15) Uani 1 1 d . . .
H40A H 0.4320 0.9060 0.5467 0.092 Uiso 1 1 calc R . .
H40B H 0.4349 0.8495 0.5976 0.092 Uiso 1 1 calc R . .
C41 C 0.4982(3) 0.9660(4) 0.6032(2) 0.0809(15) Uani 1 1 d . . .
H41A H 0.4723 1.0194 0.6118 0.121 Uiso 1 1 calc R . .
H41B H 0.5219 0.9960 0.5820 0.121 Uiso 1 1 calc R . .
H41C H 0.5252 0.9391 0.6329 0.121 Uiso 1 1 calc R . .
C42 C 0.61181(17) 0.6955(3) 0.53889(14) 0.0489(9) Uani 1 1 d . . .
H42A H 0.5947 0.6603 0.5636 0.059 Uiso 1 1 calc R . .
H42B H 0.6335 0.6427 0.5244 0.059 Uiso 1 1 calc R . .
C43 C 0.65760(19) 0.7772(4) 0.56502(15) 0.0586(10) Uani 1 1 d . . .
H43A H 0.6363 0.8330 0.5780 0.070 Uiso 1 1 calc R . .
H43B H 0.6780 0.8084 0.5414 0.070 Uiso 1 1 calc R . .
C44 C 0.7050(2) 0.7271(4) 0.60757(16) 0.0663(11) Uani 1 1 d . . .
H44A H 0.7166 0.6588 0.5968 0.080 Uiso 1 1 calc R . .
H44B H 0.7413 0.7712 0.6151 0.080 Uiso 1 1 calc R . .
C45 C 0.6827(2) 0.7123(5) 0.65433(19) 0.0807(14) Uani 1 1 d . . .
H45A H 0.7146 0.6809 0.6796 0.121 Uiso 1 1 calc R . .
H45B H 0.6475 0.6669 0.6475 0.121 Uiso 1 1 calc R . .
H45C H 0.6719 0.7797 0.6657 0.121 Uiso 1 1 calc R . .
C46 C -0.02142(18) 0.6225(4) 0.32343(13) 0.0556(10) Uani 1 1 d . B .
H46A H -0.0170 0.6941 0.3124 0.067 Uiso 1 1 calc R . .
H46B H -0.0135 0.5752 0.2981 0.067 Uiso 1 1 calc R . .
C47 C -0.08644(19) 0.6074(5) 0.32626(16) 0.0779(15) Uani 1 1 d . . .
H47A H -0.0957 0.6474 0.3535 0.094 Uiso 1 1 calc R A 1
H47B H -0.0960 0.5335 0.3297 0.094 Uiso 1 1 calc R A 1
C48A C -0.1231(5) 0.6555(10) 0.2711(4) 0.053(3) Uani 0.50 1 d P B 1
H48A H -0.1107 0.7279 0.2675 0.063 Uiso 0.50 1 calc PR B 1
H48B H -0.1140 0.6136 0.2445 0.063 Uiso 0.50 1 calc PR B 1
C49A C -0.1921(3) 0.6507(8) 0.2691(3) 0.064(2) Uani 0.50 1 d P B 1
H49A H -0.2150 0.6712 0.2366 0.096 Uiso 0.50 1 calc PR B 1
H49B H -0.2012 0.6979 0.2935 0.096 Uiso 0.50 1 calc PR B 1
H49C H -0.2030 0.5799 0.2760 0.096 Uiso 0.50 1 calc PR B 1
C48B C -0.1375(6) 0.6265(9) 0.2850(4) 0.056(3) Uani 0.50 1 d P B 2
H48C H -0.1741 0.5921 0.2900 0.067 Uiso 0.50 1 calc PR B 2
H48D H -0.1293 0.6008 0.2543 0.067 Uiso 0.50 1 calc PR B 2
C49B C -0.1451(4) 0.7441(8) 0.2835(3) 0.069(2) Uani 0.50 1 d P B 2
H49D H -0.1739 0.7640 0.2533 0.104 Uiso 0.50 1 calc PR B 2
H49E H -0.1064 0.7770 0.2847 0.104 Uiso 0.50 1 calc PR B 2
H49F H -0.1600 0.7666 0.3116 0.104 Uiso 0.50 1 calc PR B 2
C50 C 0.01909(17) 0.6783(3) 0.41195(12) 0.0468(8) Uani 1 1 d . B .
H50A H 0.0530 0.6681 0.4407 0.056 Uiso 1 1 calc R . .
H50B H -0.0180 0.6585 0.4217 0.056 Uiso 1 1 calc R . .
C51 C 0.01520(18) 0.7953(3) 0.39881(14) 0.0518(9) Uani 1 1 d . . .
H51A H 0.0508 0.8152 0.3869 0.062 Uiso 1 1 calc R . .
H51B H -0.0209 0.8078 0.3722 0.062 Uiso 1 1 calc R . .
C52 C 0.01212(19) 0.8633(3) 0.44310(14) 0.0539(9) Uani 1 1 d . . .
H52A H 0.0501 0.8564 0.4684 0.065 Uiso 1 1 calc R . .
H52B H -0.0209 0.8385 0.4572 0.065 Uiso 1 1 calc R . .
C53 C 0.0016(2) 0.9786(3) 0.42891(17) 0.0624(11) Uani 1 1 d . . .
H53A H 0.0004 1.0193 0.4579 0.094 Uiso 1 1 calc R . .
H53B H -0.0366 0.9860 0.4046 0.094 Uiso 1 1 calc R . .
H53C H 0.0343 1.0036 0.4152 0.094 Uiso 1 1 calc R . .
C54 C 0.08851(17) 0.6223(3) 0.35871(14) 0.0532(9) Uani 1 1 d . B .
H54A H 0.0880 0.6924 0.3445 0.064 Uiso 1 1 calc R . .
H54B H 0.0926 0.5721 0.3332 0.064 Uiso 1 1 calc R . .
C55 C 0.14487(18) 0.6132(4) 0.40169(17) 0.0624(11) Uani 1 1 d . . .
H55A H 0.1398 0.5569 0.4241 0.075 Uiso 1 1 calc R C 1
H55B H 0.1522 0.6789 0.4202 0.075 Uiso 1 1 calc R C 1
C56A C 0.2003(5) 0.5875(10) 0.3767(4) 0.046(2) Uani 0.50 1 d P D 1
H56A H 0.2373 0.5778 0.4028 0.055 Uiso 0.50 1 calc PR D 1
H56B H 0.1919 0.5215 0.3585 0.055 Uiso 0.50 1 calc PR D 1
C57A C 0.2118(3) 0.6743(6) 0.3409(3) 0.0496(17) Uani 0.50 1 d P D 1
H57A H 0.2489 0.6590 0.3309 0.074 Uiso 0.50 1 calc PR D 1
H57B H 0.2155 0.7415 0.3575 0.074 Uiso 0.50 1 calc PR D 1
H57C H 0.1781 0.6763 0.3121 0.074 Uiso 0.50 1 calc PR D 1
C56B C 0.2054(7) 0.6282(11) 0.3924(5) 0.071(4) Uani 0.50 1 d PD D 2
H56C H 0.2367 0.6282 0.4234 0.085 Uiso 0.50 1 calc PR D 2
H56D H 0.2074 0.6946 0.3753 0.085 Uiso 0.50 1 calc PR D 2
C57B C 0.2138(6) 0.5390(11) 0.3612(6) 0.096(4) Uani 0.50 1 d PD D 2
H57D H 0.2524 0.5458 0.3524 0.144 Uiso 0.50 1 calc PR D 2
H57E H 0.1813 0.5382 0.3315 0.144 Uiso 0.50 1 calc PR D 2
H57F H 0.2132 0.4742 0.3792 0.144 Uiso 0.50 1 calc PR D 2
C58 C 0.02310(18) 0.4924(3) 0.38998(13) 0.0498(9) Uani 1 1 d . B .
H58A H 0.0517 0.4859 0.4222 0.060 Uiso 1 1 calc R . .
H58B H -0.0177 0.4823 0.3949 0.060 Uiso 1 1 calc R . .
C59 C 0.03587(17) 0.4052(3) 0.35707(13) 0.0490(9) Uani 1 1 d . . .
H59A H 0.0791 0.4045 0.3576 0.059 Uiso 1 1 calc R . .
H59B H 0.0131 0.4176 0.3231 0.059 Uiso 1 1 calc R . .
C60 C 0.0176(2) 0.2986(3) 0.37480(15) 0.0594(10) Uani 1 1 d . . .
H60A H 0.0407 0.2864 0.4087 0.071 Uiso 1 1 calc R . .
H60B H -0.0255 0.2999 0.3746 0.071 Uiso 1 1 calc R . .
C61 C 0.0296(3) 0.2085(4) 0.34190(17) 0.0782(14) Uani 1 1 d . . .
H61A H 0.0182 0.1427 0.3544 0.117 Uiso 1 1 calc R . .
H61B H 0.0723 0.2068 0.3421 0.117 Uiso 1 1 calc R . .
H61C H 0.0058 0.2191 0.3085 0.117 Uiso 1 1 calc R . .
N1 N 0.77602(13) 0.2292(2) 0.37050(10) 0.0414(6) Uani 1 1 d . . .
N2 N 0.69326(13) 0.1434(2) 0.42902(11) 0.0429(7) Uani 1 1 d . . .
H2 H 0.6819 0.2078 0.4308 0.051 Uiso 1 1 calc R . .
N3 N 0.70443(14) 0.1424(2) 0.51245(11) 0.0468(7) Uani 1 1 d . . .
H3 H 0.6910 0.2063 0.5095 0.056 Uiso 1 1 calc R . .
N4 N 0.81694(13) 0.3616(2) 0.46179(10) 0.0423(7) Uani 1 1 d . . .
H4 H 0.7800 0.3533 0.4645 0.051 Uiso 1 1 calc R . .
N5 N 0.80136(13) 0.5355(2) 0.47573(11) 0.0441(7) Uani 1 1 d . . .
H5 H 0.7659 0.5179 0.4797 0.053 Uiso 1 1 calc R . .
N6 N 0.68027(14) 0.3954(2) 0.33862(11) 0.0468(7) Uani 1 1 d . . .
H6 H 0.6844 0.4110 0.3695 0.056 Uiso 1 1 calc R . .
N7 N 0.57911(14) 0.3876(3) 0.33605(11) 0.0525(8) Uani 1 1 d . . .
H7 H 0.5888 0.3987 0.3676 0.063 Uiso 1 1 calc R . .
N10 N 0.55908(13) 0.7381(2) 0.49804(11) 0.0429(7) Uani 1 1 d . . .
N11 N 0.02739(13) 0.6037(3) 0.37106(10) 0.0463(7) Uani 1 1 d . . .
O1 O 0.68938(10) 0.36198(18) 0.43953(8) 0.0401(5) Uani 1 1 d . . .
O2 O 0.64016(12) 0.3293(2) 0.50617(9) 0.0504(6) Uani 1 1 d . . .
O3 O 0.68591(11) 0.4996(2) 0.49864(9) 0.0459(6) Uani 1 1 d . . .
O4 O 0.59334(11) 0.4467(2) 0.43878(9) 0.0475(6) Uani 1 1 d . . .
F1 F 0.82761(10) 0.1046(2) 0.55622(9) 0.0630(6) Uani 1 1 d . . .
F2 F 0.86523(12) 0.0155(3) 0.64604(10) 0.0827(8) Uani 1 1 d . . .
F3 F 0.78211(16) -0.0368(3) 0.69946(9) 0.0933(10) Uani 1 1 d . . .
F4 F 0.66081(15) 0.0008(3) 0.66037(11) 0.0945(10) Uani 1 1 d . . .
F5 F 0.62302(11) 0.0856(2) 0.56894(10) 0.0713(7) Uani 1 1 d . . .
F6 F 0.81354(10) 0.64370(19) 0.39125(8) 0.0574(6) Uani 1 1 d . . .
F7 F 0.85010(12) 0.8472(2) 0.39461(9) 0.0689(7) Uani 1 1 d . . .
F8 F 0.87366(11) 0.95478(18) 0.48148(10) 0.0656(6) Uani 1 1 d . . .
F9 F 0.85739(11) 0.85926(19) 0.56553(9) 0.0632(6) Uani 1 1 d . . .
F10 F 0.82400(10) 0.65430(17) 0.56304(7) 0.0543(5) Uani 1 1 d . . .
F11 F 0.52516(15) 0.1910(2) 0.30902(12) 0.0872(8) Uani 1 1 d . . .
F12 F 0.40779(17) 0.1697(3) 0.25994(15) 0.1188(13) Uani 1 1 d . . .
F13 F 0.33707(13) 0.3438(4) 0.23292(13) 0.1179(14) Uani 1 1 d . . .
F14 F 0.38492(14) 0.5390(3) 0.25683(10) 0.0955(10) Uani 1 1 d . . .
F15 F 0.50251(12) 0.5602(2) 0.30763(10) 0.0719(7) Uani 1 1 d . . .
S1 S 0.65141(4) 0.41076(7) 0.47155(3) 0.0401(2) Uani 1 1 d . . .
S2 S 0.72310(4) -0.04305(7) 0.47297(3) 0.0468(2) Uani 1 1 d . . .
S3 S 0.91450(4) 0.48645(8) 0.46892(3) 0.0457(2) Uani 1 1 d . . .
S4 S 0.60714(5) 0.35848(9) 0.24869(3) 0.0555(3) Uani 1 1 d . . .
C65 C 0.4082(9) 0.8167(10) 0.2817(6) 0.269(10) Uani 1 1 d . . .
H65A H 0.3674 0.8102 0.2612 0.404 Uiso 1 1 calc R . .
H65B H 0.4071 0.8538 0.3117 0.404 Uiso 1 1 calc R . .
H65C H 0.4253 0.7476 0.2898 0.404 Uiso 1 1 calc R . .
C66 C 0.4433(6) 0.8714(7) 0.2566(4) 0.161(4) Uani 1 1 d . . .
H66A H 0.4205 0.9363 0.2474 0.193 Uiso 1 1 calc R . .
H66B H 0.4383 0.8320 0.2258 0.193 Uiso 1 1 calc R . .
C67 C 0.5071(6) 0.9062(8) 0.2669(3) 0.153(4) Uani 1 1 d . . .
H67A H 0.5308 0.8433 0.2786 0.184 Uiso 1 1 calc R . .
H67B H 0.5120 0.9520 0.2957 0.184 Uiso 1 1 calc R . .
C68 C 0.5410(6) 0.9593(7) 0.2346(3) 0.161(4) Uani 1 1 d . . .
H68A H 0.5136 1.0143 0.2178 0.193 Uiso 1 1 calc R . .
H68B H 0.5431 0.9076 0.2091 0.193 Uiso 1 1 calc R . .
C69 C 0.6040(6) 1.0107(10) 0.2477(5) 0.220(8) Uani 1 1 d . . .
H69A H 0.5957 1.0819 0.2572 0.264 Uiso 1 1 calc R . .
H69B H 0.6243 0.9759 0.2784 0.264 Uiso 1 1 calc R . .
C70 C 0.6498(11) 1.0244(15) 0.2239(7) 0.377(18) Uani 1 1 d . . .
H70A H 0.6851 1.0529 0.2467 0.565 Uiso 1 1 calc R . .
H70B H 0.6365 1.0725 0.1966 0.565 Uiso 1 1 calc R . .
H70C H 0.6599 0.9576 0.2115 0.565 Uiso 1 1 calc R . .

loop_
_atom_site_aniso_label
_atom_site_aniso_U_11
_atom_site_aniso_U_22
_atom_site_aniso_U_33
_atom_site_aniso_U_23
_atom_site_aniso_U_13
_atom_site_aniso_U_12
C1 0.056(2) 0.0423(19) 0.0419(19) -0.0044(15) 0.0156(16) 0.0066(16)
C2 0.053(2) 0.044(2) 0.0403(18) -0.0016(15) 0.0091(16) 0.0002(16)
C3 0.0342(16) 0.046(2) 0.0463(19) 0.0000(16) 0.0122(14) -0.0031(14)
C4 0.055(2) 0.043(2) 0.046(2) -0.0014(16) 0.0139(17) 0.0010(16)
C5 0.056(2) 0.052(2) 0.048(2) -0.0059(17) 0.0127(17) -0.0021(18)
C6 0.064(3) 0.065(3) 0.049(2) -0.007(2) 0.0042(19) 0.007(2)
C7 0.091(3) 0.066(3) 0.043(2) 0.006(2) 0.011(2) 0.013(2)
C8 0.081(3) 0.075(3) 0.051(2) 0.006(2) 0.031(2) 0.004(2)
C9 0.056(2) 0.058(2) 0.052(2) 0.0017(18) 0.0176(18) 0.0066(19)
C10 0.0394(18) 0.052(2) 0.0435(19) 0.0027(16) 0.0158(15) 0.0064(15)
C11 0.0406(18) 0.050(2) 0.0416(18) 0.0036(16) 0.0081(14) 0.0059(15)
C12 0.0438(18) 0.051(2) 0.0293(16) 0.0036(14) 0.0083(13) 0.0034(16)
C13 0.0359(17) 0.045(2) 0.0459(19) -0.0015(16) 0.0074(14) 0.0022(15)
C14 0.0430(19) 0.057(2) 0.043(2) 0.0041(17) 0.0079(15) 0.0032(17)
C15 0.045(2) 0.061(2) 0.052(2) 0.0120(19) 0.0134(17) 0.0033(18)
C16 0.0409(19) 0.045(2) 0.069(3) 0.0051(19) 0.0121(17) 0.0036(16)
C17 0.0431(19) 0.050(2) 0.055(2) -0.0069(18) 0.0035(16) 0.0077(16)
C18 0.0412(18) 0.055(2) 0.0422(19) 0.0068(16) 0.0098(15) 0.0074(16)
C19 0.052(2) 0.056(2) 0.0314(16) -0.0022(15) 0.0146(15) 0.0053(17)
C20 0.050(2) 0.054(2) 0.0377(18) 0.0038(16) 0.0135(15) 0.0008(17)
C21 0.052(2) 0.049(2) 0.0400(18) 0.0033(16) 0.0121(16) 0.0116(17)
C22 0.052(2) 0.068(3) 0.0408(19) 0.0021(18) 0.0160(16) 0.0073(19)
C23 0.068(3) 0.067(3) 0.065(3) 0.003(2) 0.019(2) 0.001(2)
C24 0.071(3) 0.099(4) 0.079(3) -0.008(3) 0.023(3) -0.020(3)
C25 0.052(3) 0.132(5) 0.060(3) -0.007(3) 0.014(2) -0.009(3)
C26 0.059(3) 0.110(4) 0.046(2) 0.009(2) 0.016(2) 0.027(3)
C27 0.059(2) 0.068(3) 0.0405(19) 0.0012(18) 0.0143(17) 0.014(2)
C30 0.050(2) 0.048(2) 0.053(2) 0.0080(17) 0.0188(17) -0.0060(16)
C31 0.051(2) 0.074(3) 0.051(2) 0.008(2) 0.0216(18) 0.006(2)
C32 0.091(3) 0.087(3) 0.045(2) -0.011(2) 0.026(2) -0.032(3)
C33 0.082(4) 0.281(11) 0.047(3) 0.016(4) 0.029(3) 0.049(5)
C34 0.054(2) 0.0363(18) 0.0460(19) -0.0020(15) 0.0219(16) -0.0068(15)
C35 0.053(2) 0.049(2) 0.052(2) 0.0005(17) 0.0232(17) -0.0035(17)
C36 0.054(2) 0.056(2) 0.055(2) -0.0120(18) 0.0225(18) -0.0106(18)
C37 0.069(3) 0.074(3) 0.080(3) -0.014(3) 0.007(2) -0.003(2)
C38 0.048(2) 0.042(2) 0.065(2) -0.0107(18) 0.0181(18) 0.0010(16)
C39 0.062(2) 0.060(3) 0.076(3) -0.027(2) 0.037(2) -0.019(2)
C40 0.048(2) 0.117(4) 0.065(3) -0.024(3) 0.014(2) 0.018(3)
C41 0.117(4) 0.057(3) 0.075(3) -0.008(2) 0.034(3) 0.018(3)
C42 0.053(2) 0.053(2) 0.046(2) 0.0033(17) 0.0203(16) 0.0016(17)
C43 0.058(2) 0.064(3) 0.053(2) -0.004(2) 0.0134(19) -0.009(2)
C44 0.056(2) 0.080(3) 0.064(3) -0.005(2) 0.017(2) 0.003(2)
C45 0.080(3) 0.091(4) 0.069(3) 0.003(3) 0.014(2) 0.001(3)
C46 0.057(2) 0.076(3) 0.0297(17) -0.0017(17) 0.0024(16) 0.015(2)
C47 0.045(2) 0.128(4) 0.053(2) -0.036(3) -0.0031(19) 0.011(2)
C48A 0.047(6) 0.056(7) 0.048(6) 0.020(4) -0.003(4) -0.008(4)
C49A 0.037(4) 0.101(7) 0.046(4) 0.016(4) -0.007(3) -0.016(4)
C48B 0.056(7) 0.050(7) 0.058(7) -0.005(5) 0.005(5) -0.004(5)
C49B 0.064(5) 0.081(7) 0.055(5) 0.006(5) 0.001(4) 0.007(5)
C50 0.050(2) 0.056(2) 0.0326(17) 0.0013(15) 0.0067(15) -0.0012(17)
C51 0.051(2) 0.060(2) 0.0422(19) 0.0066(17) 0.0064(16) 0.0016(18)
C52 0.052(2) 0.060(2) 0.045(2) 0.0017(18) 0.0014(17) 0.0001(18)
C53 0.065(3) 0.060(3) 0.059(2) 0.004(2) 0.008(2) -0.002(2)
C54 0.048(2) 0.063(2) 0.051(2) 0.0165(19) 0.0160(17) 0.0063(18)
C55 0.045(2) 0.069(3) 0.069(3) 0.013(2) 0.0060(19) -0.0024(19)
C56A 0.034(4) 0.043(7) 0.058(7) -0.014(5) 0.008(4) -0.007(5)
C57A 0.039(4) 0.062(5) 0.051(4) -0.007(4) 0.017(3) -0.007(3)
C56B 0.073(7) 0.058(9) 0.076(9) 0.000(6) 0.008(6) -0.011(6)
C57B 0.083(9) 0.079(9) 0.130(12) 0.003(8) 0.030(8) -0.001(7)
C58 0.049(2) 0.063(2) 0.0374(18) 0.0055(17) 0.0096(15) -0.0012(18)
C59 0.0451(19) 0.061(2) 0.0391(18) 0.0017(17) 0.0071(15) -0.0014(17)
C60 0.064(2) 0.063(3) 0.049(2) 0.0065(19) 0.0085(19) 0.000(2)
C61 0.107(4) 0.060(3) 0.058(3) 0.005(2) 0.002(3) 0.003(3)
N1 0.0447(15) 0.0449(16) 0.0361(14) 0.0003(12) 0.0128(12) 0.0017(13)
N2 0.0433(16) 0.0395(16) 0.0477(16) 0.0011(13) 0.0149(13) 0.0028(12)
N3 0.0534(18) 0.0430(17) 0.0447(16) 0.0042(13) 0.0133(14) 0.0054(14)
N4 0.0381(15) 0.0516(18) 0.0384(15) -0.0002(13) 0.0112(12) 0.0015(13)
N5 0.0382(15) 0.0503(18) 0.0453(16) -0.0001(13) 0.0129(12) -0.0017(13)
N6 0.0508(17) 0.0564(19) 0.0336(14) 0.0029(13) 0.0108(13) 0.0101(14)
N7 0.0503(18) 0.070(2) 0.0367(15) 0.0003(15) 0.0083(13) 0.0108(15)
N10 0.0478(16) 0.0383(15) 0.0463(16) 0.0006(13) 0.0188(13) -0.0005(13)
N11 0.0439(16) 0.061(2) 0.0342(15) 0.0082(13) 0.0091(12) 0.0030(14)
O1 0.0423(12) 0.0451(13) 0.0349(12) -0.0027(10) 0.0134(10) 0.0028(10)
O2 0.0586(15) 0.0506(15) 0.0502(14) 0.0047(12) 0.0288(12) 0.0052(12)
O3 0.0476(13) 0.0486(14) 0.0433(13) -0.0079(11) 0.0143(11) 0.0005(11)
O4 0.0414(13) 0.0477(14) 0.0528(14) -0.0052(11) 0.0104(11) 0.0061(11)
F1 0.0497(12) 0.0766(16) 0.0625(14) -0.0006(12) 0.0132(11) -0.0064(11)
F2 0.0680(16) 0.107(2) 0.0607(15) -0.0055(15) -0.0096(12) 0.0133(15)
F3 0.124(2) 0.109(2) 0.0438(14) 0.0166(14) 0.0141(15) 0.0212(19)
F4 0.107(2) 0.117(3) 0.0742(18) 0.0293(17) 0.0519(17) 0.0140(19)
F5 0.0580(14) 0.0902(19) 0.0723(16) 0.0169(14) 0.0283(12) 0.0114(13)
F6 0.0615(13) 0.0700(15) 0.0403(11) 0.0010(10) 0.0116(10) -0.0001(11)
F7 0.0728(16) 0.0702(16) 0.0665(15) 0.0215(12) 0.0218(12) -0.0026(12)
F8 0.0559(13) 0.0506(13) 0.0886(17) 0.0051(12) 0.0136(12) -0.0037(11)
F9 0.0674(15) 0.0559(14) 0.0615(14) -0.0114(11) 0.0058(11) 0.0039(11)
F10 0.0638(13) 0.0579(13) 0.0421(11) 0.0001(10) 0.0146(10) 0.0029(10)
F11 0.098(2) 0.0625(17) 0.102(2) 0.0058(15) 0.0262(17) 0.0027(15)
F12 0.107(3) 0.120(3) 0.132(3) -0.022(2) 0.033(2) -0.050(2)
F13 0.0528(16) 0.208(4) 0.088(2) -0.005(2) 0.0059(15) -0.010(2)
F14 0.0781(18) 0.138(3) 0.0680(17) 0.0203(18) 0.0135(14) 0.0504(19)
F15 0.0805(17) 0.0676(17) 0.0683(16) 0.0007(13) 0.0193(13) 0.0215(14)
S1 0.0413(5) 0.0430(5) 0.0394(4) -0.0025(4) 0.0163(3) 0.0029(4)
S2 0.0474(5) 0.0409(5) 0.0513(5) 0.0012(4) 0.0103(4) 0.0000(4)
S3 0.0388(5) 0.0566(6) 0.0418(5) 0.0059(4) 0.0096(4) 0.0011(4)
S4 0.0588(6) 0.0726(7) 0.0338(5) 0.0016(4) 0.0087(4) 0.0093(5)
C65 0.46(3) 0.114(8) 0.32(2) -0.009(10) 0.27(2) -0.006(12)
C66 0.204(11) 0.092(6) 0.157(9) -0.017(6) -0.016(8) -0.014(7)
C67 0.237(13) 0.129(7) 0.100(6) -0.013(6) 0.050(7) 0.047(8)
C68 0.271(14) 0.089(5) 0.103(6) -0.017(5) 0.003(8) 0.017(7)
C69 0.200(11) 0.184(11) 0.212(12) -0.122(10) -0.078(10) 0.078(9)
C70 0.58(4) 0.32(2) 0.37(2) -0.174(19) 0.40(3) -0.28(2)

loop_
_atom_type_symbol
_atom_type_description
_atom_type_scat_dispersion_real
_atom_type_scat_dispersion_imag
_atom_type_scat_source
C C 0.0033 0.0016 'International Tables Vol C Tables 4.2.6.8 and 6.1.1.4'
H H 0.0000 0.0000 'International Tables Vol C Tables 4.2.6.8 and 6.1.1.4'
N N 0.0061 0.0033 'International Tables Vol C Tables 4.2.6.8 and 6.1.1.4'
O O 0.0106 0.0060 'International Tables Vol C Tables 4.2.6.8 and 6.1.1.4'
F F 0.0171 0.0103 'International Tables Vol C Tables 4.2.6.8 and 6.1.1.4'
S S 0.1246 0.1234 'International Tables Vol C Tables 4.2.6.8 and 6.1.1.4'

loop_
_geom_angle_atom_site_label_1
_geom_angle_atom_site_label_2
_geom_angle_atom_site_label_3
_geom_angle
N1 C1 C2 111.2(3)
N2 C2 C1 110.9(3)
N2 C3 N3 113.9(3)
N2 C3 S2 124.4(3)
N3 C3 S2 121.6(3)
C9 C4 C5 117.2(4)
C9 C4 N3 121.6(3)
C5 C4 N3 121.2(3)
F1 C5 C6 118.4(4)
F1 C5 C4 119.9(3)
C6 C5 C4 121.8(4)
F2 C6 C5 120.1(4)
F2 C6 C7 120.1(4)
C5 C6 C7 119.8(4)
F3 C7 C8 119.9(4)
F3 C7 C6 120.3(4)
C8 C7 C6 119.9(4)
F4 C8 C7 120.7(4)
F4 C8 C9 119.7(4)
C7 C8 C9 119.5(4)
F5 C9 C4 119.7(4)
F5 C9 C8 118.5(4)
C4 C9 C8 121.8(4)
N1 C10 C11 111.6(3)
N4 C11 C10 111.7(3)
N4 C12 N5 114.6(3)
N4 C12 S3 124.1(3)
N5 C12 S3 121.3(3)
C18 C13 C14 116.5(3)
C18 C13 N5 122.0(3)
C14 C13 N5 121.6(3)
F6 C14 C15 118.8(3)
F6 C14 C13 119.5(3)
C15 C14 C13 121.7(4)
F7 C15 C14 120.3(4)
F7 C15 C16 119.3(4)
C14 C15 C16 120.3(4)
F8 C16 C17 120.9(4)
F8 C16 C15 119.9(4)
C17 C16 C15 119.1(4)
F9 C17 C16 119.7(4)
F9 C17 C18 120.2(4)
C16 C17 C18 120.1(4)
F10 C18 C17 118.4(3)
F10 C18 C13 119.4(3)
C17 C18 C13 122.2(3)
N1 C19 C20 111.8(3)
N6 C20 C19 112.0(3)
N6 C21 N7 114.5(3)
N6 C21 S4 124.4(3)
N7 C21 S4 121.1(3)
C23 C22 C27 117.3(4)
C23 C22 N7 121.3(4)
C27 C22 N7 121.3(4)
F11 C23 C22 120.6(4)
F11 C23 C24 118.0(5)
C22 C23 C24 121.4(5)
F12 C24 C25 120.1(5)
F12 C24 C23 120.0(6)
C25 C24 C23 119.9(5)
C24 C25 F13 121.0(6)
C24 C25 C26 120.4(5)
F13 C25 C26 118.6(6)
F14 C26 C27 120.2(5)
F14 C26 C25 120.5(5)
C27 C26 C25 119.2(5)
F15 C27 C26 118.8(4)
F15 C27 C22 119.4(4)
C26 C27 C22 121.7(5)
C31 C30 N10 115.9(3)
C30 C31 C32 110.3(4)
C33 C32 C31 112.2(5)
C35 C34 N10 115.9(3)
C34 C35 C36 110.6(3)
C37 C36 C35 111.2(4)
N10 C38 C39 115.9(3)
C40 C39 C38 110.5(4)
C41 C40 C39 113.9(4)
C43 C42 N10 115.5(3)
C42 C43 C44 110.7(4)
C45 C44 C43 113.5(4)
C47 C46 N11 116.6(3)
C48B C47 C46 123.0(6)
C46 C47 C48A 100.5(5)
C49A C48A C47 107.0(7)
C47 C48B C49B 104.7(8)
N11 C50 C51 115.9(3)
C52 C51 C50 111.8(3)
C51 C52 C53 111.9(3)
N11 C54 C55 116.4(3)
C56B C55 C54 119.4(7)
C54 C55 C56A 105.5(5)
C57A C56A C55 113.7(8)
C55 C56B C57B 105.2(11)
C59 C58 N11 115.9(3)
C58 C59 C60 110.4(3)
C61 C60 C59 111.7(4)
C1 N1 C10 113.5(3)
C1 N1 C19 112.9(3)
C10 N1 C19 112.7(3)
C3 N2 C2 123.6(3)
C3 N3 C4 121.4(3)
C12 N4 C11 123.8(3)
C12 N5 C13 121.0(3)
C21 N6 C20 124.0(3)
C21 N7 C22 120.9(3)
C34 N10 C38 110.7(3)
C34 N10 C30 110.5(3)
C38 N10 C30 106.9(3)
C34 N10 C42 106.9(3)
C38 N10 C42 111.6(3)
C30 N10 C42 110.3(3)
C58 N11 C54 111.1(3)
C58 N11 C46 110.7(3)
C54 N11 C46 106.7(3)
C58 N11 C50 106.9(3)
C54 N11 C50 110.7(3)
C46 N11 C50 110.9(3)
O3 S1 O2 110.93(15)
O3 S1 O4 111.12(15)
O2 S1 O4 110.59(15)
O3 S1 O1 108.07(14)
O2 S1 O1 107.95(14)
O4 S1 O1 108.04(14)
C65 C66 C67 135.8(13)
C66 C67 C68 130.3(10)
C67 C68 C69 129.8(10)
C70 C69 C68 135.2(12)

loop_
_geom_bond_atom_site_label_1
_geom_bond_atom_site_label_2
_geom_bond_distance
C1 N1 1.457(5)
C1 C2 1.518(5)
C2 N2 1.451(4)
C3 N2 1.330(5)
C3 N3 1.369(5)
C3 S2 1.677(4)
C4 C9 1.373(5)
C4 C5 1.394(5)
C4 N3 1.405(5)
C5 F1 1.334(4)
C5 C6 1.368(6)
C6 F2 1.343(5)
C6 C7 1.380(7)
C7 F3 1.344(5)
C7 C8 1.371(7)
C8 F4 1.341(5)
C8 C9 1.387(6)
C9 F5 1.344(5)
C10 N1 1.466(4)
C10 C11 1.528(5)
C11 N4 1.447(5)
C12 N4 1.333(5)
C12 N5 1.371(5)
C12 S3 1.688(4)
C13 C18 1.384(5)
C13 C14 1.386(5)
C13 N5 1.404(5)
C14 F6 1.337(4)
C14 C15 1.375(6)
C15 F7 1.346(4)
C15 C16 1.376(6)
C16 F8 1.338(4)
C16 C17 1.366(6)
C17 F9 1.350(4)
C17 C18 1.377(6)
C18 F10 1.347(4)
C19 N1 1.470(4)
C19 C20 1.510(5)
C20 N6 1.459(5)
C21 N6 1.325(5)
C21 N7 1.366(5)
C21 S4 1.693(4)
C22 C23 1.381(6)
C22 C27 1.381(6)
C22 N7 1.415(5)
C23 F11 1.327(5)
C23 C24 1.383(7)
C24 F12 1.343(6)
C24 C25 1.348(8)
C25 F13 1.349(6)
C25 C26 1.383(8)
C26 F14 1.346(6)
C26 C27 1.373(6)
C27 F15 1.341(5)
C30 C31 1.500(5)
C30 N10 1.518(4)
C31 C32 1.508(6)
C32 C33 1.490(8)
C34 C35 1.505(5)
C34 N10 1.515(4)
C35 C36 1.524(5)
C36 C37 1.497(6)
C38 N10 1.516(4)
C38 C39 1.522(6)
C39 C40 1.521(6)
C40 C41 1.498(7)
C42 C43 1.515(6)
C42 N10 1.528(5)
C43 C44 1.525(6)
C44 C45 1.508(6)
C46 C47 1.497(6)
C46 N11 1.518(4)
C47 C48B 1.433(13)
C47 C48A 1.666(11)
C48A C49A 1.540(14)
C48B C49B 1.497(15)
C50 N11 1.520(5)
C50 C51 1.522(6)
C51 C52 1.514(5)
C52 C53 1.514(6)
C54 N11 1.514(5)
C54 C55 1.521(5)
C55 C56B 1.459(15)
C55 C56A 1.600(12)
C56A C57A 1.541(14)
C56B C57B 1.461(13)
C58 C59 1.503(5)
C58 N11 1.513(5)
C59 C60 1.524(6)
C60 C61 1.524(6)
O1 S1 1.504(2)
O2 S1 1.470(3)
O3 S1 1.466(3)
O4 S1 1.473(3)
C65 C66 1.361(15)
C66 C67 1.463(14)
C67 C68 1.471(14)
C68 C69 1.522(16)
C69 C70 1.361(18)

loop_
_geom_hbond_atom_site_label_D
_geom_hbond_atom_site_label_H
_geom_hbond_atom_site_label_A
_geom_hbond_distance_DH
_geom_hbond_distance_HA
_geom_hbond_distance_DA
_geom_hbond_angle_DHA
N2 H2 O1 0.86 1.97 2.785(4) 158.3
N3 H3 O2 0.86 1.92 2.757(4) 163.4
N4 H4 O1 0.86 1.99 2.788(4) 153.3
N5 H5 O3 0.86 2.01 2.856(4) 169.0
N6 H6 O1 0.86 2.01 2.784(4) 148.7
N7 H7 O4 0.86 2.04 2.883(4) 166.3
C34 H34A O4 0.97 2.37 3.334(4) 170.7
C42 H42B O3 0.97 2.36 3.326(5) 172.1
